data_1518380
loop_
_publ_author_name
'Mitra, Monojit'
'Manna, Prankrishna'
'Bauz\'a, Antonio'
'Ballester, Pablo'
'Seth, Saikat Kumar'
'Ray Choudhury, Somnath'
'Frontera, Antonio'
'Mukhopadhyay, Subrata'

_publ_section_title
;
 3-Picoline mediated self-assembly of M(II)-malonate complexes (M =
 Ni/Co/Mn/Mg/Zn/Cu) assisted by various weak forces involving lone
 pair-\p, \p-\p, and anion&#x00B7;&#x00B7;&#x00B7;\p-hole interactions.
;
_journal_issue 50
_journal_name_full 'The journal of physical chemistry. B'
_journal_page_first 14713
_journal_page_last 14726
_journal_paper_doi 10.1021/jp510075m
_journal_volume 118
_journal_year 2014
_chemical_formula_sum 'C30 H48 F12 Mg N8 O12 P2'
_chemical_formula_weight 1027.01
_chemical_name_systematic
; 
 ? 
;
_space_group_IT_number 2
_symmetry_cell_setting triclinic
_symmetry_space_group_name_Hall '-P 1'
_symmetry_space_group_name_H-M 'P -1'
_atom_sites_solution_hydrogens geom
_atom_sites_solution_primary direct
_atom_sites_solution_secondary difmap
_audit_creation_method SHELXL-97
_cell_angle_alpha 86.818(3)
_cell_angle_beta 76.679(3)
_cell_angle_gamma 76.156(3)
_cell_formula_units_Z 1
_cell_length_a 7.1432(7)
_cell_length_b 11.5494(9)
_cell_length_c 13.8681(12)
_cell_measurement_reflns_used 4283
_cell_measurement_temperature 100(2)
_cell_measurement_theta_max 29.60
_cell_measurement_theta_min 2.36
_cell_volume 1080.99(17)
_computing_cell_refinement 'Bruker APEX2 v2011.4-0'
_computing_data_collection 'Bruker APEX2 v2011.4-0'
_computing_data_reduction 'Bruker SAINT V7.60A'
_computing_molecular_graphics 'Bruker SHELXTL'
_computing_publication_material 'Bruker SHELXTL'
_computing_structure_refinement 'SHELXS-97 (Sheldrick, 2008)'
_computing_structure_solution Sir2011
_diffrn_ambient_temperature 100(2)
_diffrn_detector_area_resol_mean 512
_diffrn_detector_type '4K CCD area detector APEX II'
_diffrn_measured_fraction_theta_full 0.998
_diffrn_measured_fraction_theta_max 0.872
_diffrn_measurement_device_type 'APEX DUO Kappa 4-axis goniometer'
_diffrn_measurement_method
;
 Fullsphere data collection, phi and omega scans
;
_diffrn_measurement_specimen_support 'magnetic support with MicroMount'
_diffrn_radiation_monochromator 'Quazar MX Multilayer Optics'
_diffrn_radiation_type MoK\a
_diffrn_radiation_wavelength 0.71073
_diffrn_reflns_av_R_equivalents 0.0417
_diffrn_reflns_av_sigmaI/netI 0.0537
_diffrn_reflns_limit_h_max 9
_diffrn_reflns_limit_h_min -9
_diffrn_reflns_limit_k_max 15
_diffrn_reflns_limit_k_min -14
_diffrn_reflns_limit_l_max 19
_diffrn_reflns_limit_l_min -19
_diffrn_reflns_number 13314
_diffrn_reflns_theta_full 25.00
_diffrn_reflns_theta_max 30.33
_diffrn_reflns_theta_min 1.82
_diffrn_source 'Microfocus source E025 IuS'
_diffrn_source_current 0.6
_diffrn_source_power 50
_diffrn_source_size '0.2 mm x 0.2 mm fine focus'
_diffrn_source_type 'Bruker APEX DUO'
_exptl_absorpt_coefficient_mu 0.234
_exptl_absorpt_correction_T_max 0.9770
_exptl_absorpt_correction_T_min 0.9227
_exptl_absorpt_correction_type empirical
_exptl_absorpt_process_details
; 
 SADABS Version 2008/1 Bruker-Nonius
 Blessing, Acta Cryst. (1995) A51 33-38
;
_exptl_crystal_colour colourless
_exptl_crystal_density_diffrn 1.578
_exptl_crystal_density_method 'not measured'
_exptl_crystal_description block
_exptl_crystal_F_000 530
_exptl_crystal_size_max 0.35
_exptl_crystal_size_mid 0.15
_exptl_crystal_size_min 0.10
_refine_diff_density_max 0.465
_refine_diff_density_min -0.387
_refine_diff_density_rms 0.071
_refine_ls_extinction_method none
_refine_ls_goodness_of_fit_ref 1.068
_refine_ls_hydrogen_treatment noref
_refine_ls_matrix_type full
_refine_ls_number_parameters 372
_refine_ls_number_reflns 5657
_refine_ls_number_restraints 86
_refine_ls_restrained_S_all 1.074
_refine_ls_R_factor_all 0.0592
_refine_ls_R_factor_gt 0.0439
_refine_ls_shift/su_max 0.001
_refine_ls_shift/su_mean 0.000
_refine_ls_structure_factor_coef Fsqd
_refine_ls_weighting_details 'calc w=1/[\s^2^(Fo^2^)+(0.0477P)^2^+0.3513P] where P=(Fo^2^+2Fc^2^)/3'
_refine_ls_weighting_scheme calc
_refine_ls_wR_factor_gt 0.1132
_refine_ls_wR_factor_ref 0.1221
_reflns_number_gt 4404
_reflns_number_total 5657
_reflns_threshold_expression >2sigma(I)
_cod_data_source_file jp510075m_si_006.cif
_cod_data_source_block mo_mm165_0m
_cod_depositor_comments
;
The following automatic conversions were performed:

'_symmetry_cell_setting' value 'Triclinic' changed to 'triclinic'
according to
/home/saulius/struct/COD-crude-data--automatic-downloads/rss-feeds/ACS/lib/dictionaries/cif_core.dic
dictionary named 'cif_core.dic' version 2.4.2 from 2011-04-26.

Automatic conversion script
Id: cif_fix_values 2935 2014-11-11 08:27:57Z andrius 

 Adding full bibliography for 1518378--1518383.cif.
;
_cod_original_cell_volume 1080.99(16)
_cod_original_sg_symbol_H-M P-1
_cod_database_code 1518380

loop_
_symmetry_equiv_pos_as_xyz
'x, y, z'
'-x, -y, -z'

loop_
_atom_site_label
_atom_site_type_symbol
_atom_site_fract_x
_atom_site_fract_y
_atom_site_fract_z
_atom_site_U_iso_or_equiv
_atom_site_adp_type
_atom_site_occupancy
_atom_site_symmetry_multiplicity
_atom_site_calc_flag
_atom_site_refinement_flags
_atom_site_disorder_assembly
_atom_site_disorder_group
Mg1 Mg 0.0000 0.5000 0.0000 0.01469(16) Uani 1 2 d S . .
O1 O 0.26868(16) 0.49818(10) -0.08621(8) 0.0168(2) Uani 1 1 d . . .
O2 O 0.56396(16) 0.53857(11) -0.12327(8) 0.0215(3) Uani 1 1 d . . .
O3 O 0.03497(16) 0.62896(10) 0.08276(8) 0.0174(2) Uani 1 1 d . . .
O4 O 0.14953(18) 0.77949(10) 0.11817(8) 0.0225(3) Uani 1 1 d . . .
O5 O 0.15495(16) 0.37009(10) 0.08571(8) 0.0180(2) Uani 1 1 d D . .
H5O1 H 0.096(2) 0.3421(17) 0.1378(10) 0.027 Uiso 1 1 d D . .
H5O2 H 0.247(2) 0.3948(17) 0.1016(13) 0.027 Uiso 1 1 d D . .
C1 C 0.3841(2) 0.56697(14) -0.08564(11) 0.0170(3) Uani 1 1 d . . .
C2 C 0.2944(2) 0.69000(14) -0.03991(12) 0.0198(3) Uani 1 1 d . . .
H2A H 0.2247 0.7402 -0.0870 0.024 Uiso 1 1 calc R . .
H2B H 0.4042 0.7255 -0.0336 0.024 Uiso 1 1 calc R . .
C3 C 0.1508(2) 0.69829(14) 0.06059(11) 0.0173(3) Uani 1 1 d . . .
N1A N 0.5381(2) 0.70474(13) 0.19033(10) 0.0227(3) Uani 1 1 d . . .
H1A H 0.5987 0.6437 0.1507 0.027 Uiso 1 1 calc R . .
N2A N 0.6559(2) 0.82563(13) 0.06560(11) 0.0251(3) Uani 1 1 d . . .
H2A1 H 0.7091 0.7625 0.0274 0.030 Uiso 1 1 calc R . .
H2A2 H 0.6689 0.8966 0.0429 0.030 Uiso 1 1 calc R . .
C1A C 0.5559(2) 0.81374(16) 0.15747(13) 0.0236(4) Uani 1 1 d . . .
C2A C 0.4636(3) 0.91304(18) 0.22297(15) 0.0337(4) Uani 1 1 d . . .
C3A C 0.3584(3) 0.8898(2) 0.31436(15) 0.0396(5) Uani 1 1 d . . .
H3A H 0.2951 0.9543 0.3589 0.047 Uiso 1 1 calc R . .
C4A C 0.3404(3) 0.7751(2) 0.34482(14) 0.0382(5) Uani 1 1 d . . .
H4A H 0.2656 0.7617 0.4088 0.046 Uiso 1 1 calc R . .
C5A C 0.4318(3) 0.68311(19) 0.28130(13) 0.0302(4) Uani 1 1 d . . .
H5A H 0.4216 0.6042 0.3003 0.036 Uiso 1 1 calc R . .
C6A C 0.4905(4) 1.03465(19) 0.18837(18) 0.0531(7) Uani 1 1 d . . .
H6A1 H 0.4228 1.0927 0.2414 0.080 Uiso 1 1 calc R . .
H6A2 H 0.4344 1.0570 0.1299 0.080 Uiso 1 1 calc R . .
H6A3 H 0.6319 1.0336 0.1712 0.080 Uiso 1 1 calc R . .
N1B N 0.9041(2) 0.79129(13) 0.29836(11) 0.0237(3) Uani 1 1 d . . .
H1B H 0.9677 0.7827 0.2358 0.028 Uiso 1 1 calc R . .
N2B N 0.9228(2) 0.59012(14) 0.30075(12) 0.0302(3) Uani 1 1 d . . .
H2B1 H 0.9875 0.5865 0.2384 0.036 Uiso 1 1 calc R . .
H2B2 H 0.8978 0.5250 0.3317 0.036 Uiso 1 1 calc R . .
C1B C 0.8626(2) 0.69450(16) 0.34854(13) 0.0238(4) Uani 1 1 d . . .
C2B C 0.7609(3) 0.70692(16) 0.44983(13) 0.0260(4) Uani 1 1 d . . .
C3B C 0.7100(3) 0.81916(17) 0.48976(14) 0.0300(4) Uani 1 1 d . . .
H3B H 0.6417 0.8300 0.5572 0.036 Uiso 1 1 calc R . .
C4B C 0.7545(3) 0.91780(17) 0.43533(14) 0.0308(4) Uani 1 1 d . . .
H4B H 0.7169 0.9947 0.4648 0.037 Uiso 1 1 calc R . .
C5B C 0.8531(3) 0.90151(17) 0.33902(14) 0.0278(4) Uani 1 1 d . . .
H5B H 0.8862 0.9672 0.3003 0.033 Uiso 1 1 calc R . .
C6B C 0.7108(3) 0.60098(18) 0.50617(15) 0.0345(4) Uani 1 1 d . . .
H6B1 H 0.6207 0.5705 0.4761 0.052 Uiso 1 1 calc R . .
H6B2 H 0.6466 0.6238 0.5751 0.052 Uiso 1 1 calc R . .
H6B3 H 0.8320 0.5389 0.5045 0.052 Uiso 1 1 calc R . .
P1C P 0.1216(6) 0.7451(3) 0.6661(2) 0.0270(7) Uani 0.50 1 d PD A 1
F1C F 0.3048(7) 0.8038(6) 0.6450(5) 0.072(2) Uani 0.50 1 d PD A 1
F2C F 0.2508(5) 0.6274(3) 0.7073(3) 0.0524(10) Uani 0.50 1 d PD A 1
F3C F -0.0638(6) 0.6853(4) 0.6893(4) 0.0579(14) Uani 0.50 1 d PD A 1
F4C F -0.0067(9) 0.8610(4) 0.6256(4) 0.0373(12) Uani 0.50 1 d PD A 1
F5C F 0.0499(7) 0.7997(4) 0.7754(3) 0.0644(13) Uani 0.50 1 d PD A 1
F6C F 0.1881(10) 0.6867(5) 0.5592(3) 0.071(2) Uani 0.50 1 d PD A 1
P1C' P 0.0959(5) 0.7597(3) 0.6696(2) 0.0235(6) Uani 0.50 1 d PDU B 2
F1C' F 0.3049(7) 0.7909(5) 0.6479(4) 0.0420(13) Uani 0.50 1 d PDU B 2
F2C' F 0.1668(5) 0.6551(3) 0.7432(2) 0.0383(7) Uani 0.50 1 d PDU B 2
F3C' F -0.1163(5) 0.7283(4) 0.6950(4) 0.0455(10) Uani 0.50 1 d PDU B 2
F4C' F 0.0219(9) 0.8631(4) 0.5975(4) 0.0368(11) Uani 0.50 1 d PDU B 2
F5C' F 0.0194(7) 0.8522(3) 0.7602(3) 0.0511(11) Uani 0.50 1 d PDU B 2
F6C' F 0.1662(9) 0.6669(4) 0.5811(3) 0.0435(10) Uani 0.50 1 d PDU B 2
O1W O 0.8406(3) -0.00305(14) 0.95253(17) 0.0636(6) Uani 1 1 d D . .
H1W1 H 0.826(5) 0.0652(15) 0.9231(17) 0.095 Uiso 1 1 d D . .
H1W2 H 0.8488(15) 0.0138(18) 1.0094(8) 0.095 Uiso 1 1 d D . .

loop_
_atom_site_aniso_label
_atom_site_aniso_U_11
_atom_site_aniso_U_22
_atom_site_aniso_U_33
_atom_site_aniso_U_23
_atom_site_aniso_U_13
_atom_site_aniso_U_12
Mg1 0.0136(3) 0.0159(4) 0.0154(3) -0.0005(3) -0.0009(3) -0.0069(3)
O1 0.0159(5) 0.0188(6) 0.0170(5) 0.0014(4) -0.0016(4) -0.0084(4)
O2 0.0168(5) 0.0273(6) 0.0214(6) 0.0005(5) -0.0010(5) -0.0100(5)
O3 0.0171(5) 0.0175(6) 0.0185(5) -0.0012(4) -0.0026(4) -0.0069(4)
O4 0.0275(6) 0.0201(6) 0.0234(6) -0.0018(4) -0.0067(5) -0.0109(5)
O5 0.0170(5) 0.0212(6) 0.0181(5) 0.0038(4) -0.0031(4) -0.0101(5)
C1 0.0180(7) 0.0213(8) 0.0134(7) 0.0043(6) -0.0039(6) -0.0085(6)
C2 0.0200(7) 0.0196(8) 0.0226(8) 0.0027(6) -0.0035(6) -0.0117(6)
C3 0.0172(7) 0.0162(8) 0.0201(7) 0.0018(6) -0.0075(6) -0.0043(6)
N1A 0.0199(7) 0.0262(8) 0.0227(7) -0.0042(6) -0.0067(6) -0.0039(6)
N2A 0.0280(8) 0.0173(7) 0.0297(8) -0.0027(6) -0.0075(6) -0.0032(6)
C1A 0.0201(8) 0.0248(9) 0.0277(9) -0.0061(7) -0.0125(7) -0.0002(7)
C2A 0.0344(10) 0.0295(10) 0.0365(10) -0.0131(8) -0.0196(9) 0.0083(8)
C3A 0.0329(10) 0.0508(14) 0.0304(10) -0.0201(9) -0.0145(8) 0.0107(9)
C4A 0.0259(9) 0.0627(15) 0.0230(9) -0.0081(9) -0.0059(8) -0.0021(9)
C5A 0.0220(8) 0.0455(12) 0.0236(9) 0.0008(8) -0.0062(7) -0.0078(8)
C6A 0.0806(18) 0.0236(11) 0.0529(14) -0.0129(9) -0.0302(13) 0.0093(11)
N1B 0.0232(7) 0.0255(8) 0.0226(7) -0.0047(6) -0.0041(6) -0.0063(6)
N2B 0.0339(8) 0.0246(8) 0.0304(8) -0.0036(6) -0.0047(7) -0.0049(7)
C1B 0.0195(8) 0.0261(9) 0.0271(9) -0.0029(7) -0.0072(7) -0.0051(7)
C2B 0.0213(8) 0.0303(10) 0.0277(9) -0.0018(7) -0.0069(7) -0.0067(7)
C3B 0.0286(9) 0.0364(11) 0.0248(9) -0.0069(7) -0.0024(7) -0.0096(8)
C4B 0.0341(10) 0.0269(10) 0.0330(10) -0.0089(7) -0.0062(8) -0.0094(8)
C5B 0.0277(9) 0.0259(9) 0.0320(9) -0.0037(7) -0.0064(7) -0.0101(7)
C6B 0.0331(10) 0.0345(11) 0.0338(10) 0.0022(8) -0.0025(8) -0.0089(8)
P1C 0.0322(11) 0.0266(11) 0.0213(11) 0.0085(7) -0.0034(8) -0.0098(8)
F1C 0.028(3) 0.047(3) 0.140(6) 0.045(3) -0.021(3) -0.018(2)
F2C 0.050(2) 0.044(2) 0.065(3) 0.0295(18) -0.0217(17) -0.0116(16)
F3C 0.047(2) 0.049(3) 0.087(3) 0.026(2) -0.023(2) -0.029(2)
F4C 0.0374(19) 0.0299(18) 0.044(3) 0.0064(15) -0.014(2) -0.0045(14)
F5C 0.073(2) 0.088(3) 0.0274(17) -0.011(2) -0.0137(16) -0.005(3)
F6C 0.107(4) 0.054(3) 0.031(2) -0.005(2) 0.000(2) 0.007(3)
P1C' 0.0278(9) 0.0247(10) 0.0177(9) 0.0016(6) 0.0004(6) -0.0111(7)
F1C' 0.033(2) 0.041(3) 0.051(3) 0.0098(18) -0.0006(19) -0.017(2)
F2C' 0.0467(18) 0.0397(17) 0.0329(16) 0.0191(12) -0.0144(13) -0.0180(14)
F3C' 0.0323(17) 0.051(3) 0.0541(19) 0.0121(19) -0.0033(15) -0.0204(17)
F4C' 0.049(2) 0.0282(16) 0.036(2) 0.0103(14) -0.015(2) -0.0115(14)
F5C' 0.081(3) 0.0395(19) 0.0278(16) -0.0098(14) 0.0045(16) -0.0174(19)
F6C' 0.074(2) 0.0263(16) 0.0244(17) -0.0052(14) 0.0032(16) -0.0138(15)
O1W 0.0417(9) 0.0270(9) 0.1228(17) 0.0220(10) -0.0184(10) -0.0147(7)

loop_
_atom_type_symbol
_atom_type_description
_atom_type_scat_dispersion_real
_atom_type_scat_dispersion_imag
_atom_type_scat_source
C C 0.0033 0.0016 'International Tables Vol C Tables 4.2.6.8 and 6.1.1.4'
H H 0.0000 0.0000 'International Tables Vol C Tables 4.2.6.8 and 6.1.1.4'
N N 0.0061 0.0033 'International Tables Vol C Tables 4.2.6.8 and 6.1.1.4'
O O 0.0106 0.0060 'International Tables Vol C Tables 4.2.6.8 and 6.1.1.4'
F F 0.0171 0.0103 'International Tables Vol C Tables 4.2.6.8 and 6.1.1.4'
Mg Mg 0.0486 0.0363 'International Tables Vol C Tables 4.2.6.8 and 6.1.1.4'
P P 0.1023 0.0942 'International Tables Vol C Tables 4.2.6.8 and 6.1.1.4'

loop_
_geom_angle_atom_site_label_1
_geom_angle_atom_site_label_2
_geom_angle_atom_site_label_3
_geom_angle
_geom_angle_site_symmetry_1
_geom_angle_site_symmetry_3
O1 Mg1 O1 180.0 . 2_565
O1 Mg1 O3 88.63(4) . .
O1 Mg1 O3 91.37(4) 2_565 .
O1 Mg1 O3 91.37(4) . 2_565
O1 Mg1 O3 88.63(4) 2_565 2_565
O3 Mg1 O3 180.0 . 2_565
O1 Mg1 O5 85.17(4) . .
O1 Mg1 O5 94.83(4) 2_565 .
O3 Mg1 O5 89.01(4) . .
O3 Mg1 O5 90.99(4) 2_565 .
O1 Mg1 O5 94.83(4) . 2_565
O1 Mg1 O5 85.17(4) 2_565 2_565
O3 Mg1 O5 91.00(4) . 2_565
O3 Mg1 O5 89.00(4) 2_565 2_565
O5 Mg1 O5 180.00(5) . 2_565
C1 O1 Mg1 129.77(10) . .
C3 O3 Mg1 129.23(10) . .
O2 C1 O1 122.66(15) . .
O2 C1 C2 119.25(13) . .
O1 C1 C2 118.05(13) . .
C1 C2 C3 117.62(13) . .
O3 C3 O4 122.43(14) . .
O3 C3 C2 120.69(14) . .
O4 C3 C2 116.85(13) . .
C1A N1A C5A 123.76(16) . .
N2A C1A N1A 118.89(15) . .
N2A C1A C2A 122.73(17) . .
N1A C1A C2A 118.37(17) . .
C3A C2A C1A 117.16(19) . .
C3A C2A C6A 124.14(19) . .
C1A C2A C6A 118.70(19) . .
C2A C3A C4A 122.56(18) . .
C5A C4A C3A 118.66(19) . .
C4A C5A N1A 119.46(19) . .
C1B N1B C5B 123.34(15) . .
N2B C1B N1B 117.87(16) . .
N2B C1B C2B 123.20(16) . .
N1B C1B C2B 118.92(16) . .
C3B C2B C1B 116.99(16) . .
C3B C2B C6B 123.33(17) . .
C1B C2B C6B 119.66(16) . .
C2B C3B C4B 122.57(17) . .
C5B C4B C3B 118.38(17) . .
N1B C5B C4B 119.81(17) . .
F1C P1C F6C 91.4(3) . .
F1C P1C F4C 90.2(3) . .
F6C P1C F4C 91.0(3) . .
F1C P1C F3C 179.0(3) . .
F6C P1C F3C 89.4(3) . .
F4C P1C F3C 90.4(2) . .
F1C P1C F5C 90.7(3) . .
F6C P1C F5C 177.6(3) . .
F4C P1C F5C 90.0(2) . .
F3C P1C F5C 88.4(3) . .
F1C P1C F2C 90.1(3) . .
F6C P1C F2C 89.0(3) . .
F4C P1C F2C 179.8(3) . .
F3C P1C F2C 89.4(2) . .
F5C P1C F2C 89.9(2) . .
F1C' P1C' F6C' 91.6(2) . .
F1C' P1C' F4C' 90.5(2) . .
F6C' P1C' F4C' 90.6(2) . .
F1C' P1C' F3C' 178.3(3) . .
F6C' P1C' F3C' 89.7(2) . .
F4C' P1C' F3C' 90.5(3) . .
F1C' P1C' F2C' 90.4(2) . .
F6C' P1C' F2C' 89.6(2) . .
F4C' P1C' F2C' 179.0(3) . .
F3C' P1C' F2C' 88.6(2) . .
F1C' P1C' F5C' 89.9(2) . .
F6C' P1C' F5C' 178.4(3) . .
F4C' P1C' F5C' 89.7(2) . .
F3C' P1C' F5C' 88.8(2) . .
F2C' P1C' F5C' 90.1(2) . .

loop_
_geom_bond_atom_site_label_1
_geom_bond_atom_site_label_2
_geom_bond_distance
_geom_bond_site_symmetry_2
Mg1 O1 2.0098(10) .
Mg1 O1 2.0098(10) 2_565
Mg1 O3 2.0243(11) .
Mg1 O3 2.0243(11) 2_565
Mg1 O5 2.1219(11) .
Mg1 O5 2.1219(11) 2_565
O1 C1 1.2760(18) .
O2 C1 1.2405(19) .
O3 C3 1.2620(18) .
O4 C3 1.2622(19) .
C1 C2 1.520(2) .
C2 C3 1.521(2) .
N1A C1A 1.340(2) .
N1A C5A 1.358(2) .
N2A C1A 1.327(2) .
C1A C2A 1.433(2) .
C2A C3A 1.365(3) .
C2A C6A 1.501(3) .
C3A C4A 1.394(3) .
C4A C5A 1.356(3) .
N1B C1B 1.341(2) .
N1B C5B 1.354(2) .
N2B C1B 1.337(2) .
C1B C2B 1.422(2) .
C2B C3B 1.371(3) .
C2B C6B 1.487(3) .
C3B C4B 1.391(3) .
C4B C5B 1.359(3) .
P1C F1C 1.576(3) .
P1C F6C 1.584(3) .
P1C F4C 1.585(3) .
P1C F3C 1.597(3) .
P1C F5C 1.598(3) .
P1C F2C 1.607(3) .
P1C' F1C' 1.577(3) .
P1C' F6C' 1.585(3) .
P1C' F4C' 1.586(3) .
P1C' F3C' 1.599(3) .
P1C' F2C' 1.602(3) .
P1C' F5C' 1.604(3) .

loop_
_geom_torsion_atom_site_label_1
_geom_torsion_atom_site_label_2
_geom_torsion_atom_site_label_3
_geom_torsion_atom_site_label_4
_geom_torsion
_geom_torsion_site_symmetry_1
O1 Mg1 O1 C1 -89(2) 2_565
O3 Mg1 O1 C1 -7.02(13) .
O3 Mg1 O1 C1 172.98(13) 2_565
O5 Mg1 O1 C1 -96.14(13) .
O5 Mg1 O1 C1 83.86(13) 2_565
O1 Mg1 O3 C3 19.87(13) .
O1 Mg1 O3 C3 -160.13(13) 2_565
O3 Mg1 O3 C3 142(12) 2_565
O5 Mg1 O3 C3 105.06(13) .
O5 Mg1 O3 C3 -74.94(13) 2_565
Mg1 O1 C1 O2 160.04(11) .
Mg1 O1 C1 C2 -22.1(2) .
O2 C1 C2 C3 -135.01(15) .
O1 C1 C2 C3 47.1(2) .
Mg1 O3 C3 O4 176.13(11) .
Mg1 O3 C3 C2 -1.5(2) .
C1 C2 C3 O3 -35.1(2) .
C1 C2 C3 O4 147.11(14) .
C5A N1A C1A N2A -176.95(16) .
C5A N1A C1A C2A 2.3(2) .
N2A C1A C2A C3A 177.48(17) .
N1A C1A C2A C3A -1.7(3) .
N2A C1A C2A C6A -3.5(3) .
N1A C1A C2A C6A 177.30(17) .
C1A C2A C3A C4A 0.4(3) .
C6A C2A C3A C4A -178.5(2) .
C2A C3A C4A C5A 0.3(3) .
C3A C4A C5A N1A 0.1(3) .
C1A N1A C5A C4A -1.5(3) .
C5B N1B C1B N2B -179.13(16) .
C5B N1B C1B C2B -0.4(3) .
N2B C1B C2B C3B 179.18(16) .
N1B C1B C2B C3B 0.5(2) .
N2B C1B C2B C6B -2.3(3) .
N1B C1B C2B C6B 179.03(16) .
C1B C2B C3B C4B -0.2(3) .
C6B C2B C3B C4B -178.62(19) .
C2B C3B C4B C5B -0.3(3) .
C1B N1B C5B C4B -0.1(3) .
C3B C4B C5B N1B 0.5(3) .
